data_7034261
loop_
_publ_author_name
'Borguet, Yannick'
'Zaragoza, Guillermo'
'Demonceau, Albert'
'Delaude, Lionel'

_publ_section_title
;
 Ruthenium catalysts bearing a benzimidazolylidene ligand for the
 metathetical ring-closure of tetrasubstituted cycloolefins.
;
_journal_issue 21
_journal_name_full 'Dalton transactions (Cambridge, England : 2003)'
_journal_page_first 9744
_journal_page_last 9755
_journal_paper_doi 10.1039/c5dt00433k
_journal_volume 44
_journal_year 2015
_chemical_compound_source 'synthesis as described'
_chemical_formula_moiety '2(C42 H36 N4), 5(C7 H8)'
_chemical_formula_sum 'C119 H112 N8'
_chemical_formula_weight 1654.17
_space_group_IT_number 14
_symmetry_cell_setting monoclinic
_symmetry_Int_Tables_number 14
_symmetry_space_group_name_Hall '-P 2yn'
_symmetry_space_group_name_H-M 'P 1 21/n 1'
_atom_sites_solution_hydrogens geom
_audit_block_doi 10.5517/cc14370h
_audit_conform_dict_location ftp://ftp.iucr.org/pub/cif_core.dic
_audit_conform_dict_name cif_core.dic
_audit_conform_dict_version 2.4.3
_audit_creation_date 2014-08-06T12:32:20-00:00
_audit_creation_method 'WinGX routine CIF_UPDATE'
_audit_update_record
;
2015-01-27 deposited with the CCDC.
2015-03-03 downloaded from the CCDC.
;
_cell_angle_alpha 90
_cell_angle_beta 110.406(3)
_cell_angle_gamma 90
_cell_formula_units_Z 2
_cell_length_a 11.6641(8)
_cell_length_b 31.857(3)
_cell_length_c 13.0216(10)
_cell_measurement_reflns_used 3706
_cell_measurement_temperature 100(2)
_cell_measurement_theta_max 23.02
_cell_measurement_theta_min 2.26
_cell_measurement_wavelength 0.71073
_cell_volume 4535.0(6)
_computing_cell_refinement 'APPEX2 (BRUKER AXS, 2005)'
_computing_data_collection 'APPEX2 (BRUKER AXS, 2005)'
_computing_data_reduction 'APPEX2 (BRUKER AXS, 2005)'
_computing_molecular_graphics 'Ortep for Windows (Farrugia, 2012)'
_computing_publication_material 'WinGX publication routines (Farrugia, 2012)'
_computing_structure_refinement 'SHELXL-2014/6 (Sheldrick, 2014)'
_computing_structure_solution 'SIR97 (Giacovazzo et al, 1997)'
_diffrn_ambient_temperature 100(2)
_diffrn_measured_fraction_theta_full 0.999
_diffrn_measured_fraction_theta_max 0.999
_diffrn_measurement_device 'four-circle diffractometer'
_diffrn_measurement_device_type 'BRUKER APPEX-II CCD'
_diffrn_measurement_method 'omega and phi scans'
_diffrn_radiation_monochromator graphite
_diffrn_radiation_probe x-ray
_diffrn_radiation_source 'fine-focus sealed tube'
_diffrn_radiation_type MoK\a
_diffrn_radiation_wavelength 0.7107
_diffrn_reflns_av_R_equivalents 0.1291
_diffrn_reflns_Laue_measured_fraction_full 0.999
_diffrn_reflns_Laue_measured_fraction_max 0.999
_diffrn_reflns_limit_h_max 14
_diffrn_reflns_limit_h_min -12
_diffrn_reflns_limit_k_max 38
_diffrn_reflns_limit_k_min -38
_diffrn_reflns_limit_l_max 15
_diffrn_reflns_limit_l_min -15
_diffrn_reflns_number 66779
_diffrn_reflns_point_group_measured_fraction_full 0.999
_diffrn_reflns_point_group_measured_fraction_max 0.999
_diffrn_reflns_theta_full 25.242
_diffrn_reflns_theta_max 25.344
_diffrn_reflns_theta_min 1.278
_exptl_absorpt_coefficient_mu 0.07
_exptl_absorpt_correction_T_max 1
_exptl_absorpt_correction_T_min 0.876
_exptl_absorpt_correction_type multi-scan
_exptl_absorpt_process_details 'BRUKER SADABS'
_exptl_crystal_colour Orange
_exptl_crystal_density_diffrn 1.211
_exptl_crystal_density_method 'not measured'
_exptl_crystal_description Plate
_exptl_crystal_F_000 1764
_exptl_crystal_size_max 0.50
_exptl_crystal_size_mid 0.25
_exptl_crystal_size_min 0.06
_refine_diff_density_max 0.397
_refine_diff_density_min -0.318
_refine_diff_density_rms 0.067
_refine_ls_extinction_method none
_refine_ls_goodness_of_fit_ref 1.017
_refine_ls_hydrogen_treatment constr
_refine_ls_matrix_type full
_refine_ls_number_constraints 0
_refine_ls_number_parameters 611
_refine_ls_number_reflns 8289
_refine_ls_number_restraints 36
_refine_ls_restrained_S_all 1.016
_refine_ls_R_factor_all 0.1485
_refine_ls_R_factor_gt 0.0667
_refine_ls_shift/su_max 0
_refine_ls_shift/su_mean 0
_refine_ls_structure_factor_coef Fsqd
_refine_ls_weighting_details 'w=1/[\s^2^(Fo^2^)+(0.0969P)^2^+0.3891P] where P=(Fo^2^+2Fc^2^)/3'
_refine_ls_weighting_scheme calc
_refine_ls_wR_factor_gt 0.1506
_refine_ls_wR_factor_ref 0.1926
_reflns_number_gt 4472
_reflns_number_total 8289
_reflns_threshold_expression 'I > 2\s(I)'
_cod_data_source_file c5dt00433k2.cif
_cod_data_source_block shelx
_cod_depositor_comments 'Adding full bibliography for 7034259--7034262.cif.'
_cod_original_cell_volume 4534.9(6)
_cod_original_sg_symbol_H-M 'P 21/n'
_cod_database_code 7034261
_shelx_estimated_absorpt_t_min 0.966
_shelx_estimated_absorpt_t_max 0.996

loop_
_symmetry_equiv_pos_as_xyz
'x, y, z'
'-x+1/2, y+1/2, -z+1/2'
'-x, -y, -z'
'x-1/2, -y-1/2, z-1/2'

loop_
_atom_site_label
_atom_site_type_symbol
_atom_site_fract_x
_atom_site_fract_y
_atom_site_fract_z
_atom_site_U_iso_or_equiv
_atom_site_adp_type
_atom_site_occupancy
_atom_site_calc_flag
_atom_site_disorder_assembly
_atom_site_disorder_group
C1 C 0.1787(2) 0.18521(9) 0.1510(2) 0.0103(7) Uani 1 d . .
N1 N 0.1485(2) 0.21990(7) 0.20648(18) 0.0111(6) Uani 1 d . .
C2 C 0.1210(2) 0.20331(9) 0.2954(2) 0.0118(7) Uani 1 d . .
C3 C 0.0785(2) 0.22383(10) 0.3688(2) 0.0152(7) Uani 1 d . .
H3 H 0.06 0.253 0.3617 0.018 Uiso 1 calc . .
C4 C 0.0639(3) 0.20016(10) 0.4538(2) 0.0178(7) Uani 1 d . .
H4 H 0.034 0.2133 0.505 0.021 Uiso 1 calc . .
C5 C 0.0925(3) 0.15786(10) 0.4641(2) 0.0194(7) Uani 1 d . .
H5 H 0.0844 0.1426 0.5239 0.023 Uiso 1 calc . .
C6 C 0.1330(3) 0.13718(10) 0.3887(2) 0.0174(7) Uani 1 d . .
H6 H 0.1527 0.1081 0.396 0.021 Uiso 1 calc . .
C7 C 0.1434(2) 0.16066(9) 0.3027(2) 0.0123(7) Uani 1 d . .
N2 N 0.1777(2) 0.14833(7) 0.21293(18) 0.0127(6) Uani 1 d . .
C8 C 0.0832(2) 0.25645(9) 0.1518(2) 0.0133(7) Uani 1 d . .
C9 C 0.1172(3) 0.29551(9) 0.2002(2) 0.0165(7) Uani 1 d . .
C10 C 0.0468(3) 0.33028(10) 0.1469(3) 0.0216(8) Uani 1 d . .
H10 H 0.0675 0.3574 0.1779 0.026 Uiso 1 calc . .
C11 C -0.0516(3) 0.32581(11) 0.0504(3) 0.0246(8) Uani 1 d . .
H11 H -0.0978 0.3497 0.0162 0.03 Uiso 1 calc . .
C12 C -0.0826(3) 0.28693(10) 0.0040(3) 0.0216(8) Uani 1 d . .
H12 H -0.1496 0.2839 -0.0628 0.026 Uiso 1 calc . .
C13 C -0.0162(3) 0.25215(10) 0.0545(2) 0.0184(7) Uani 1 d . .
H13 H -0.0383 0.2251 0.0228 0.022 Uiso 1 calc . .
C14 C 0.2239(3) 0.30229(10) 0.3040(2) 0.0241(8) Uani 1 d . .
H14A H 0.194 0.3084 0.364 0.036 Uiso 1 calc . .
H14B H 0.2728 0.326 0.2944 0.036 Uiso 1 calc . .
H14C H 0.2745 0.2769 0.3213 0.036 Uiso 1 calc . .
C15 C 0.2699(3) 0.11620(9) 0.2310(2) 0.0128(7) Uani 1 d . .
C16 C 0.2373(3) 0.07437(9) 0.2352(2) 0.0150(7) Uani 1 d . .
C17 C 0.3307(3) 0.04449(10) 0.2590(2) 0.0204(8) Uani 1 d . .
H17 H 0.3111 0.0158 0.2634 0.025 Uiso 1 calc . .
C18 C 0.4502(3) 0.05534(10) 0.2765(2) 0.0225(8) Uani 1 d . .
H18 H 0.5116 0.0343 0.2928 0.027 Uiso 1 calc . .
C19 C 0.4806(3) 0.09708(10) 0.2702(2) 0.0197(8) Uani 1 d . .
H19 H 0.5627 0.1047 0.281 0.024 Uiso 1 calc . .
C20 C 0.3909(3) 0.12759(10) 0.2481(2) 0.0160(7) Uani 1 d . .
H20 H 0.4115 0.1563 0.2445 0.019 Uiso 1 calc . .
C21 C 0.1075(3) 0.06075(10) 0.2113(2) 0.0204(8) Uani 1 d . .
H21A H 0.0932 0.0564 0.2804 0.031 Uiso 1 calc . .
H21B H 0.0925 0.0345 0.1696 0.031 Uiso 1 calc . .
H21C H 0.0519 0.0825 0.1684 0.031 Uiso 1 calc . .
C1B C 0.2018(2) 0.18558(9) 0.0566(2) 0.0110(7) Uani 1 d . .
N1B N 0.2302(2) 0.22082(7) 0.00171(18) 0.0113(6) Uani 1 d . .
C2B C 0.2609(2) 0.20492(9) -0.0867(2) 0.0115(7) Uani 1 d . .
C3B C 0.3022(2) 0.22599(10) -0.1598(2) 0.0151(7) Uani 1 d . .
H3B H 0.3178 0.2553 -0.1534 0.018 Uiso 1 calc . .
C4B C 0.3203(3) 0.20260(10) -0.2433(2) 0.0188(7) Uani 1 d . .
H4B H 0.3502 0.2161 -0.2939 0.023 Uiso 1 calc . .
C5B C 0.2955(3) 0.16029(10) -0.2536(2) 0.0188(7) Uani 1 d . .
H5B H 0.3059 0.1453 -0.3128 0.023 Uiso 1 calc . .
C6B C 0.2553(3) 0.13911(10) -0.1791(2) 0.0159(7) Uani 1 d . .
H6B H 0.2385 0.1099 -0.1863 0.019 Uiso 1 calc . .
C7B C 0.2408(2) 0.16196(9) -0.0942(2) 0.0123(7) Uani 1 d . .
N2B N 0.2053(2) 0.14876(7) -0.00572(18) 0.0117(6) Uani 1 d . .
C8B C 0.2954(2) 0.25716(9) 0.0578(2) 0.0129(7) Uani 1 d . .
C9B C 0.2620(3) 0.29692(9) 0.0125(2) 0.0149(7) Uani 1 d . .
C10B C 0.3325(3) 0.33103(10) 0.0675(3) 0.0201(7) Uani 1 d . .
H10B H 0.3119 0.3584 0.038 0.024 Uiso 1 calc . .
C11B C 0.4306(3) 0.32603(10) 0.1628(2) 0.0213(8) Uani 1 d . .
H11B H 0.476 0.3499 0.1986 0.026 Uiso 1 calc . .
C12B C 0.4630(3) 0.28684(10) 0.2063(3) 0.0217(8) Uani 1 d . .
H12B H 0.5315 0.2835 0.2718 0.026 Uiso 1 calc . .
C13B C 0.3963(3) 0.25216(10) 0.1548(2) 0.0189(7) Uani 1 d . .
H13B H 0.4187 0.225 0.1851 0.023 Uiso 1 calc . .
C14B C 0.1553(3) 0.30412(10) -0.0911(2) 0.0212(8) Uani 1 d . .
H14D H 0.1851 0.3094 -0.1516 0.032 Uiso 1 calc . .
H14E H 0.1084 0.3284 -0.0818 0.032 Uiso 1 calc . .
H14F H 0.1027 0.2792 -0.1077 0.032 Uiso 1 calc . .
C15B C 0.1120(3) 0.11701(9) -0.0278(2) 0.0139(7) Uani 1 d . .
C16B C 0.1417(3) 0.07516(9) -0.0384(2) 0.0152(7) Uani 1 d . .
C17B C 0.0464(3) 0.04619(10) -0.0691(2) 0.0197(8) Uani 1 d . .
H17B H 0.0647 0.0177 -0.0788 0.024 Uiso 1 calc . .
C18B C -0.0734(3) 0.05695(10) -0.0862(2) 0.0217(8) Uani 1 d . .
H18B H -0.1362 0.0364 -0.1081 0.026 Uiso 1 calc . .
C19B C -0.1006(3) 0.09839(10) -0.0708(2) 0.0207(8) Uani 1 d . .
H19B H -0.1819 0.1062 -0.0791 0.025 Uiso 1 calc . .
C20B C -0.0086(3) 0.12817(10) -0.0432(2) 0.0153(7) Uani 1 d . .
H20B H -0.0278 0.1566 -0.0347 0.018 Uiso 1 calc . .
C21B C 0.2710(3) 0.06025(10) -0.0143(2) 0.0213(8) Uani 1 d . .
H21D H 0.2861 0.0354 0.0328 0.032 Uiso 1 calc . .
H21E H 0.3282 0.0826 0.0231 0.032 Uiso 1 calc . .
H21F H 0.283 0.0531 -0.0831 0.032 Uiso 1 calc . .
C22 C 0.3564(3) -0.06538(12) 0.4008(3) 0.0392(10) Uani 1 d . .
H22A H 0.3769 -0.0876 0.4564 0.059 Uiso 1 calc . .
H22B H 0.2863 -0.0742 0.3373 0.059 Uiso 1 calc . .
H22C H 0.3357 -0.0396 0.4316 0.059 Uiso 1 calc . .
C23 C 0.4639(3) -0.05735(10) 0.3659(3) 0.0259(8) Uani 1 d . .
C24 C 0.4518(3) -0.05826(10) 0.2549(3) 0.0254(8) Uani 1 d . .
H24 H 0.3747 -0.0646 0.201 0.031 Uiso 1 calc . .
C25 C 0.5504(3) -0.05005(11) 0.2233(3) 0.0289(9) Uani 1 d . .
H25 H 0.5405 -0.0506 0.1478 0.035 Uiso 1 calc . .
C26 C 0.6630(3) -0.04100(11) 0.2996(3) 0.0312(9) Uani 1 d . .
H26 H 0.7307 -0.0352 0.2772 0.037 Uiso 1 calc . .
C27 C 0.6767(3) -0.04038(12) 0.4091(3) 0.0357(10) Uani 1 d . .
H27 H 0.7543 -0.0344 0.4627 0.043 Uiso 1 calc . .
C28 C 0.5779(3) -0.04849(12) 0.4408(3) 0.0362(10) Uani 1 d . .
H28 H 0.5887 -0.048 0.5166 0.043 Uiso 1 calc . .
C29 C 0.6949(4) 0.05698(13) 0.1024(4) 0.0662(14) Uani 1 d . .
H29A H 0.676 0.0463 0.1653 0.099 Uiso 1 calc . .
H29B H 0.7761 0.0471 0.1069 0.099 Uiso 1 calc . .
H29C H 0.6336 0.0468 0.0344 0.099 Uiso 1 calc . .
C30 C 0.6935(3) 0.10408(11) 0.1035(3) 0.0308(9) Uani 1 d . .
C31 C 0.5935(3) 0.12654(12) 0.0378(3) 0.0312(9) Uani 1 d . .
H31 H 0.5244 0.1117 -0.0091 0.037 Uiso 1 calc . .
C32 C 0.5909(3) 0.16960(12) 0.0382(3) 0.0318(9) Uani 1 d . .
H32 H 0.5204 0.1842 -0.0073 0.038 Uiso 1 calc . .
C33 C 0.6906(3) 0.19156(12) 0.1048(3) 0.0357(9) Uani 1 d . .
H33 H 0.6899 0.2214 0.1047 0.043 Uiso 1 calc . .
C34 C 0.7913(3) 0.17015(13) 0.1714(3) 0.0378(10) Uani 1 d . .
H34 H 0.8601 0.1852 0.2181 0.045 Uiso 1 calc . .
C35 C 0.7923(3) 0.12704(13) 0.1705(3) 0.0367(10) Uani 1 d . .
H35 H 0.8625 0.1126 0.2169 0.044 Uiso 1 calc . .
C36 C 0.984(2) 0.0507(10) 0.611(2) 0.076(8) Uani 0.5 d A -1
H36A H 0.9779 0.0395 0.6795 0.113 Uiso 0.5 calc A -1
H36B H 0.9087 0.0657 0.5706 0.113 Uiso 0.5 calc A -1
H36C H 1.0537 0.0699 0.6289 0.113 Uiso 0.5 calc A -1
C37 C 1.0010(7) 0.0175(3) 0.5479(7) 0.0323(18) Uani 0.5 d A -1
C38 C 0.963(3) 0.0235(10) 0.4338(17) 0.052(6) Uani 0.5 d A -1
H38 H 0.927 0.0488 0.3987 0.062 Uiso 0.5 calc A -1
C39 C 0.9850(8) -0.0129(3) 0.3739(8) 0.043(2) Uani 0.5 d A -1
H39 H 0.9632 -0.0099 0.2968 0.052 Uiso 0.5 calc A -1
C40 C 1.0369(19) -0.0534(9) 0.421(2) 0.050(4) Uani 0.5 d A -1
H40 H 1.0477 -0.0764 0.3787 0.06 Uiso 0.5 calc A -1
C41 C 1.0695(8) -0.0544(3) 0.5373(9) 0.050(2) Uani 0.5 d A -1
H41 H 1.1057 -0.0789 0.5772 0.061 Uiso 0.5 calc A -1
C42 C 1.047(2) -0.0182(7) 0.5938(17) 0.026(3) Uani 0.5 d A -1
H42 H 1.0672 -0.0204 0.6709 0.031 Uiso 0.5 calc A -1

loop_
_atom_site_aniso_label
_atom_site_aniso_U_11
_atom_site_aniso_U_22
_atom_site_aniso_U_33
_atom_site_aniso_U_23
_atom_site_aniso_U_13
_atom_site_aniso_U_12
C1 0.0079(15) 0.0135(17) 0.0090(15) -0.0004(13) 0.0023(12) -0.0007(13)
N1 0.0124(13) 0.0109(14) 0.0111(13) 0.0006(11) 0.0056(10) 0.0007(11)
C2 0.0066(15) 0.0197(18) 0.0080(15) -0.0001(13) 0.0013(12) 0.0010(13)
C3 0.0126(16) 0.0176(18) 0.0146(16) -0.0037(14) 0.0036(13) -0.0003(14)
C4 0.0169(17) 0.026(2) 0.0130(16) -0.0042(14) 0.0086(13) -0.0024(15)
C5 0.0222(18) 0.024(2) 0.0133(16) 0.0023(14) 0.0072(14) -0.0013(15)
C6 0.0200(17) 0.0175(18) 0.0148(16) 0.0015(14) 0.0062(13) -0.0003(14)
C7 0.0100(15) 0.0149(17) 0.0110(15) -0.0023(13) 0.0025(12) -0.0008(13)
N2 0.0161(14) 0.0135(14) 0.0106(13) 0.0002(11) 0.0076(10) 0.0005(11)
C8 0.0124(16) 0.0141(18) 0.0157(16) 0.0003(14) 0.0077(13) 0.0036(14)
C9 0.0161(17) 0.0158(18) 0.0220(17) 0.0011(14) 0.0124(13) -0.0015(14)
C10 0.0279(19) 0.0125(18) 0.033(2) 0.0009(15) 0.0215(16) 0.0002(15)
C11 0.0213(19) 0.029(2) 0.029(2) 0.0092(16) 0.0156(16) 0.0118(16)
C12 0.0177(18) 0.026(2) 0.0200(18) 0.0040(15) 0.0046(14) 0.0057(15)
C13 0.0169(17) 0.0199(19) 0.0198(17) 0.0013(14) 0.0082(14) 0.0028(15)
C14 0.0264(19) 0.0190(19) 0.0289(19) -0.0068(15) 0.0121(15) -0.0075(16)
C15 0.0187(17) 0.0126(17) 0.0070(15) -0.0007(13) 0.0044(12) 0.0045(14)
C16 0.0196(17) 0.0165(18) 0.0087(15) -0.0018(13) 0.0046(12) 0.0010(14)
C17 0.029(2) 0.0154(18) 0.0169(17) 0.0032(14) 0.0080(14) 0.0035(16)
C18 0.024(2) 0.023(2) 0.0206(18) 0.0015(15) 0.0067(14) 0.0108(16)
C19 0.0139(17) 0.026(2) 0.0178(17) -0.0006(15) 0.0035(13) 0.0031(15)
C20 0.0159(17) 0.0165(17) 0.0148(16) 0.0009(14) 0.0043(13) 0.0015(14)
C21 0.0266(19) 0.0158(18) 0.0209(17) 0.0036(14) 0.0109(14) -0.0041(15)
C1B 0.0100(16) 0.0109(17) 0.0105(15) 0.0017(13) 0.0015(12) 0.0011(13)
N1B 0.0116(13) 0.0122(14) 0.0117(13) -0.0007(11) 0.0060(10) -0.0028(11)
C2B 0.0061(15) 0.0180(18) 0.0095(15) 0.0024(13) 0.0016(12) 0.0043(13)
C3B 0.0123(16) 0.0179(18) 0.0136(16) 0.0029(14) 0.0025(12) 0.0019(14)
C4B 0.0179(17) 0.028(2) 0.0138(16) 0.0033(15) 0.0095(13) -0.0002(15)
C5B 0.0224(18) 0.025(2) 0.0140(16) -0.0016(14) 0.0121(14) -0.0001(15)
C6B 0.0193(17) 0.0138(17) 0.0159(16) -0.0025(14) 0.0079(13) 0.0008(14)
C7B 0.0084(16) 0.0165(18) 0.0117(16) 0.0036(13) 0.0031(12) 0.0017(13)
N2B 0.0138(13) 0.0117(14) 0.0111(13) -0.0022(11) 0.0061(10) -0.0019(11)
C8B 0.0107(16) 0.0154(17) 0.0162(16) -0.0013(13) 0.0091(13) -0.0025(13)
C9B 0.0144(16) 0.0167(18) 0.0169(16) 0.0006(14) 0.0096(13) 0.0001(14)
C10B 0.0238(19) 0.0131(18) 0.0287(19) 0.0012(15) 0.0156(15) 0.0000(15)
C11B 0.0204(18) 0.023(2) 0.0233(18) -0.0075(15) 0.0108(15) -0.0082(15)
C12B 0.0179(18) 0.027(2) 0.0180(17) -0.0036(15) 0.0035(14) -0.0083(15)
C13B 0.0152(17) 0.0214(19) 0.0200(17) 0.0026(14) 0.0058(13) -0.0002(15)
C14B 0.0214(18) 0.0185(19) 0.0250(18) 0.0020(15) 0.0098(14) 0.0031(15)
C15B 0.0183(17) 0.0168(18) 0.0056(15) 0.0006(13) 0.0029(12) -0.0029(14)
C16B 0.0176(17) 0.0168(18) 0.0125(16) -0.0020(13) 0.0066(13) 0.0005(14)
C17B 0.028(2) 0.0147(18) 0.0166(17) -0.0017(14) 0.0081(14) -0.0035(15)
C18B 0.0192(19) 0.021(2) 0.0203(18) -0.0017(15) 0.0014(14) -0.0077(15)
C19B 0.0145(17) 0.024(2) 0.0226(18) -0.0009(15) 0.0050(14) -0.0028(15)
C20B 0.0168(17) 0.0137(17) 0.0143(16) -0.0003(13) 0.0041(13) 0.0004(14)
C21B 0.0239(19) 0.0223(19) 0.0197(17) -0.0004(15) 0.0100(14) 0.0035(15)
C22 0.048(2) 0.033(2) 0.044(2) -0.0008(19) 0.0266(19) -0.0050(19)
C23 0.029(2) 0.0167(19) 0.035(2) 0.0020(16) 0.0161(16) 0.0015(16)
C24 0.0225(19) 0.023(2) 0.0288(19) -0.0052(16) 0.0061(15) -0.0017(15)
C25 0.026(2) 0.034(2) 0.029(2) -0.0068(17) 0.0123(16) 0.0004(17)
C26 0.027(2) 0.030(2) 0.038(2) -0.0010(17) 0.0141(17) 0.0020(17)
C27 0.025(2) 0.044(3) 0.034(2) 0.0022(19) 0.0050(17) -0.0051(18)
C28 0.044(2) 0.042(3) 0.0217(19) 0.0041(17) 0.0094(17) -0.0063(19)
C29 0.086(4) 0.033(3) 0.078(3) 0.007(2) 0.026(3) 0.010(3)
C30 0.034(2) 0.033(2) 0.029(2) 0.0007(18) 0.0150(17) 0.0035(19)
C31 0.024(2) 0.039(2) 0.027(2) -0.0012(18) 0.0040(16) -0.0106(18)
C32 0.022(2) 0.039(2) 0.030(2) 0.0095(18) 0.0028(16) 0.0055(18)
C33 0.040(2) 0.033(2) 0.034(2) -0.0058(19) 0.0129(18) -0.003(2)
C34 0.017(2) 0.054(3) 0.037(2) -0.019(2) 0.0028(17) -0.0078(19)
C35 0.021(2) 0.053(3) 0.033(2) -0.002(2) 0.0061(16) 0.0168(19)
C36 0.057(11) 0.059(11) 0.103(18) 0.026(12) 0.018(10) 0.010(8)
C37 0.026(4) 0.035(5) 0.040(5) -0.005(4) 0.017(4) -0.007(4)
C38 0.046(7) 0.060(11) 0.047(10) -0.009(8) 0.013(7) -0.021(7)
C39 0.044(5) 0.062(7) 0.030(5) -0.003(5) 0.020(4) -0.022(5)
C40 0.040(8) 0.053(9) 0.077(10) -0.005(8) 0.045(8) 0.002(7)
C41 0.052(5) 0.024(5) 0.075(6) 0.004(5) 0.023(5) 0.002(4)
C42 0.028(7) 0.021(6) 0.039(8) -0.009(6) 0.024(6) -0.007(5)

loop_
_atom_type_symbol
_atom_type_description
_atom_type_scat_dispersion_real
_atom_type_scat_dispersion_imag
_atom_type_scat_source
C C 0.0033 0.0016 'International Tables Vol C Tables 4.2.6.8 and 6.1.1.4'
H H 0 0 'International Tables Vol C Tables 4.2.6.8 and 6.1.1.4'
N N 0.0061 0.0033 'International Tables Vol C Tables 4.2.6.8 and 6.1.1.4'
V V 0.3005 0.5294 'International Tables Vol C Tables 4.2.6.8 and 6.1.1.4'

loop_
_geom_angle_atom_site_label_1
_geom_angle_atom_site_label_2
_geom_angle_atom_site_label_3
_geom_angle
C1B C1 N2 124.5(3)
C1B C1 N1 128.1(3)
N2 C1 N1 107.4(2)
C2 N1 C1 107.0(2)
C2 N1 C8 118.6(2)
C1 N1 C8 123.9(2)
C7 C2 C3 121.4(3)
C7 C2 N1 109.6(2)
C3 C2 N1 129.0(3)
C2 C3 C4 117.6(3)
C2 C3 H3 121.2
C4 C3 H3 121.2
C5 C4 C3 120.7(3)
C5 C4 H4 119.7
C3 C4 H4 119.7
C4 C5 C6 121.4(3)
C4 C5 H5 119.3
C6 C5 H5 119.3
C7 C6 C5 117.4(3)
C7 C6 H6 121.3
C5 C6 H6 121.3
C2 C7 C6 121.3(3)
C2 C7 N2 108.5(2)
C6 C7 N2 130.3(3)
C7 N2 C1 107.4(2)
C7 N2 C15 118.1(2)
C1 N2 C15 121.5(2)
C9 C8 C13 121.1(3)
C9 C8 N1 118.8(2)
C13 C8 N1 120.0(3)
C8 C9 C10 117.1(3)
C8 C9 C14 123.7(3)
C10 C9 C14 119.2(3)
C11 C10 C9 121.6(3)
C11 C10 H10 119.2
C9 C10 H10 119.2
C12 C11 C10 120.1(3)
C12 C11 H11 119.9
C10 C11 H11 119.9
C11 C12 C13 119.8(3)
C11 C12 H12 120.1
C13 C12 H12 120.1
C12 C13 C8 120.3(3)
C12 C13 H13 119.8
C8 C13 H13 119.8
C9 C14 H14A 109.5
C9 C14 H14B 109.5
H14A C14 H14B 109.5
C9 C14 H14C 109.5
H14A C14 H14C 109.5
H14B C14 H14C 109.5
C16 C15 C20 121.1(3)
C16 C15 N2 119.1(3)
C20 C15 N2 119.7(3)
C15 C16 C17 117.3(3)
C15 C16 C21 122.6(3)
C17 C16 C21 120.1(3)
C18 C17 C16 122.1(3)
C18 C17 H17 118.9
C16 C17 H17 118.9
C17 C18 C19 119.8(3)
C17 C18 H18 120.1
C19 C18 H18 120.1
C20 C19 C18 119.7(3)
C20 C19 H19 120.1
C18 C19 H19 120.1
C19 C20 C15 120.0(3)
C19 C20 H20 120
C15 C20 H20 120
C16 C21 H21A 109.5
C16 C21 H21B 109.5
H21A C21 H21B 109.5
C16 C21 H21C 109.5
H21A C21 H21C 109.5
H21B C21 H21C 109.5
C1 C1B N1B 128.1(3)
C1 C1B N2B 124.3(3)
N1B C1B N2B 107.6(2)
C2B N1B C1B 107.1(2)
C2B N1B C8B 117.6(2)
C1B N1B C8B 123.5(2)
C3B C2B C7B 121.5(3)
C3B C2B N1B 129.5(3)
C7B C2B N1B 109.0(2)
C2B C3B C4B 117.5(3)
C2B C3B H3B 121.3
C4B C3B H3B 121.3
C5B C4B C3B 121.1(3)
C5B C4B H4B 119.4
C3B C4B H4B 119.4
C4B C5B C6B 121.2(3)
C4B C5B H5B 119.4
C6B C5B H5B 119.4
C7B C6B C5B 117.9(3)
C7B C6B H6B 121.1
C5B C6B H6B 121.1
C6B C7B C2B 120.7(3)
C6B C7B N2B 130.2(3)
C2B C7B N2B 109.0(2)
C7B N2B C1B 106.9(2)
C7B N2B C15B 117.4(2)
C1B N2B C15B 121.3(2)
C9B C8B C13B 120.5(3)
C9B C8B N1B 119.8(2)
C13B C8B N1B 119.7(3)
C8B C9B C10B 117.4(3)
C8B C9B C14B 122.8(3)
C10B C9B C14B 119.8(3)
C11B C10B C9B 121.9(3)
C11B C10B H10B 119
C9B C10B H10B 119
C12B C11B C10B 120.2(3)
C12B C11B H11B 119.9
C10B C11B H11B 119.9
C11B C12B C13B 120.0(3)
C11B C12B H12B 120
C13B C12B H12B 120
C12B C13B C8B 119.9(3)
C12B C13B H13B 120
C8B C13B H13B 120
C9B C14B H14D 109.5
C9B C14B H14E 109.5
H14D C14B H14E 109.5
C9B C14B H14F 109.5
H14D C14B H14F 109.5
H14E C14B H14F 109.5
C20B C15B C16B 120.1(3)
C20B C15B N2B 120.2(3)
C16B C15B N2B 119.6(3)
C17B C16B C15B 117.4(3)
C17B C16B C21B 119.5(3)
C15B C16B C21B 123.1(3)
C18B C17B C16B 123.0(3)
C18B C17B H17B 118.5
C16B C17B H17B 118.5
C17B C18B C19B 118.8(3)
C17B C18B H18B 120.6
C19B C18B H18B 120.6
C20B C19B C18B 119.6(3)
C20B C19B H19B 120.2
C18B C19B H19B 120.2
C19B C20B C15B 121.0(3)
C19B C20B H20B 119.5
C15B C20B H20B 119.5
C16B C21B H21D 109.5
C16B C21B H21E 109.5
H21D C21B H21E 109.5
C16B C21B H21F 109.5
H21D C21B H21F 109.5
H21E C21B H21F 109.5
C23 C22 H22A 109.5
C23 C22 H22B 109.5
H22A C22 H22B 109.5
C23 C22 H22C 109.5
H22A C22 H22C 109.5
H22B C22 H22C 109.5
C28 C23 C24 117.4(3)
C28 C23 C22 121.6(3)
C24 C23 C22 121.0(3)
C25 C24 C23 120.7(3)
C25 C24 H24 119.7
C23 C24 H24 119.7
C26 C25 C24 120.8(3)
C26 C25 H25 119.6
C24 C25 H25 119.6
C25 C26 C27 119.2(3)
C25 C26 H26 120.4
C27 C26 H26 120.4
C28 C27 C26 120.0(3)
C28 C27 H27 120
C26 C27 H27 120
C23 C28 C27 121.9(3)
C23 C28 H28 119
C27 C28 H28 119
C30 C29 H29A 109.5
C30 C29 H29B 109.5
H29A C29 H29B 109.5
C30 C29 H29C 109.5
H29A C29 H29C 109.5
H29B C29 H29C 109.5
C31 C30 C35 117.0(3)
C31 C30 C29 121.5(3)
C35 C30 C29 121.6(3)
C32 C31 C30 122.0(3)
C32 C31 H31 119
C30 C31 H31 119
C31 C32 C33 119.7(3)
C31 C32 H32 120.1
C33 C32 H32 120.1
C34 C33 C32 119.6(4)
C34 C33 H33 120.2
C32 C33 H33 120.2
C33 C34 C35 120.0(3)
C33 C34 H34 120
C35 C34 H34 120
C34 C35 C30 121.6(3)
C34 C35 H35 119.2
C30 C35 H35 119.2
C37 C36 H36A 109.5
C37 C36 H36B 109.5
H36A C36 H36B 109.5
C37 C36 H36C 109.5
H36A C36 H36C 109.5
H36B C36 H36C 109.5
C42 C37 C36 120.4(16)
C42 C37 C38 122(2)
C36 C37 C38 117.9(18)
C37 C38 C39 114(2)
C37 C38 H38 123
C39 C38 H38 123
C40 C39 C38 126.6(16)
C40 C39 H39 116.7
C38 C39 H39 116.7
C41 C40 C39 112.5(17)
C41 C40 H40 123.8
C39 C40 H40 123.8
C40 C41 C42 119.6(14)
C40 C41 H41 120.2
C42 C41 H41 120.2
C37 C42 C41 125.6(17)
C37 C42 H42 117.2
C41 C42 H42 117.2

loop_
_geom_bond_atom_site_label_1
_geom_bond_atom_site_label_2
_geom_bond_distance
C1 C1B 1.347(4)
C1 N2 1.428(4)
C1 N1 1.430(4)
N1 C2 1.408(3)
N1 C8 1.437(3)
C2 C7 1.380(4)
C2 C3 1.385(4)
C3 C4 1.398(4)
C3 H3 0.95
C4 C5 1.383(4)
C4 H4 0.95
C5 C6 1.395(4)
C5 H5 0.95
C6 C7 1.387(4)
C6 H6 0.95
C7 N2 1.417(3)
N2 C15 1.444(4)
C8 C9 1.389(4)
C8 C13 1.394(4)
C9 C10 1.409(4)
C9 C14 1.499(4)
C10 C11 1.382(4)
C10 H10 0.95
C11 C12 1.370(4)
C11 H11 0.95
C12 C13 1.380(4)
C12 H12 0.95
C13 H13 0.95
C14 H14A 0.98
C14 H14B 0.98
C14 H14C 0.98
C15 C16 1.392(4)
C15 C20 1.398(4)
C16 C17 1.398(4)
C16 C21 1.500(4)
C17 C18 1.375(4)
C17 H17 0.95
C18 C19 1.386(4)
C18 H18 0.95
C19 C20 1.382(4)
C19 H19 0.95
C20 H20 0.95
C21 H21A 0.98
C21 H21B 0.98
C21 H21C 0.98
C1B N1B 1.430(4)
C1B N2B 1.435(4)
N1B C2B 1.414(4)
N1B C8B 1.437(4)
C2B C3B 1.381(4)
C2B C7B 1.386(4)
C3B C4B 1.393(4)
C3B H3B 0.95
C4B C5B 1.375(4)
C4B H4B 0.95
C5B C6B 1.391(4)
C5B H5B 0.95
C6B C7B 1.383(4)
C6B H6B 0.95
C7B N2B 1.417(3)
N2B C15B 1.439(4)
C8B C9B 1.394(4)
C8B C13B 1.404(4)
C9B C10B 1.400(4)
C9B C14B 1.500(4)
C10B C11B 1.372(4)
C10B H10B 0.95
C11B C12B 1.369(4)
C11B H11B 0.95
C12B C13B 1.383(4)
C12B H12B 0.95
C13B H13B 0.95
C14B H14D 0.98
C14B H14E 0.98
C14B H14F 0.98
C15B C20B 1.396(4)
C15B C16B 1.396(4)
C16B C17B 1.392(4)
C16B C21B 1.506(4)
C17B C18B 1.380(4)
C17B H17B 0.95
C18B C19B 1.388(4)
C18B H18B 0.95
C19B C20B 1.382(4)
C19B H19B 0.95
C20B H20B 0.95
C21B H21D 0.98
C21B H21E 0.98
C21B H21F 0.98
C22 C23 1.497(5)
C22 H22A 0.98
C22 H22B 0.98
C22 H22C 0.98
C23 C28 1.376(5)
C23 C24 1.403(5)
C24 C25 1.375(4)
C24 H24 0.95
C25 C26 1.373(4)
C25 H25 0.95
C26 C27 1.379(5)
C26 H26 0.95
C27 C28 1.378(5)
C27 H27 0.95
C28 H28 0.95
C29 C30 1.501(5)
C29 H29A 0.98
C29 H29B 0.98
C29 H29C 0.98
C30 C31 1.382(5)
C30 C35 1.387(5)
C31 C32 1.372(5)
C31 H31 0.95
C32 C33 1.375(5)
C32 H32 0.95
C33 C34 1.373(5)
C33 H33 0.95
C34 C35 1.373(5)
C34 H34 0.95
C35 H35 0.95
C36 C37 1.40(3)
C36 H36A 0.98
C36 H36B 0.98
C36 H36C 0.98
C37 C42 1.31(3)
C37 C38 1.41(2)
C38 C39 1.47(3)
C38 H38 0.95
C39 C40 1.46(3)
C39 H39 0.95
C40 C41 1.43(3)
C40 H40 0.95
C41 C42 1.44(2)
C41 H41 0.95
C42 H42 0.95

loop_
_geom_torsion_atom_site_label_1
_geom_torsion_atom_site_label_2
_geom_torsion_atom_site_label_3
_geom_torsion_atom_site_label_4
_geom_torsion
C1B C1 N1 C2 174.3(3)
N2 C1 N1 C2 -4.3(3)
C1B C1 N1 C8 30.5(4)
N2 C1 N1 C8 -148.1(2)
C1 N1 C2 C7 5.3(3)
C8 N1 C2 C7 151.3(2)
C1 N1 C2 C3 -175.0(3)
C8 N1 C2 C3 -29.0(4)
C7 C2 C3 C4 2.7(4)
N1 C2 C3 C4 -177.0(3)
C2 C3 C4 C5 0.7(4)
C3 C4 C5 C6 -2.0(4)
C4 C5 C6 C7 -0.1(4)
C3 C2 C7 C6 -4.9(4)
N1 C2 C7 C6 174.8(2)
C3 C2 C7 N2 176.1(2)
N1 C2 C7 N2 -4.2(3)
C5 C6 C7 C2 3.5(4)
C5 C6 C7 N2 -177.7(3)
C2 C7 N2 C1 1.4(3)
C6 C7 N2 C1 -177.5(3)
C2 C7 N2 C15 143.4(2)
C6 C7 N2 C15 -35.5(4)
C1B C1 N2 C7 -176.9(3)
N1 C1 N2 C7 1.8(3)
C1B C1 N2 C15 42.7(4)
N1 C1 N2 C15 -138.6(2)
C2 N1 C8 C9 78.2(3)
C1 N1 C8 C9 -141.7(3)
C2 N1 C8 C13 -98.7(3)
C1 N1 C8 C13 41.3(4)
C13 C8 C9 C10 0.2(4)
N1 C8 C9 C10 -176.8(2)
C13 C8 C9 C14 -179.3(3)
N1 C8 C9 C14 3.8(4)
C8 C9 C10 C11 -0.2(4)
C14 C9 C10 C11 179.3(3)
C9 C10 C11 C12 -0.3(5)
C10 C11 C12 C13 0.8(5)
C11 C12 C13 C8 -0.8(5)
C9 C8 C13 C12 0.3(4)
N1 C8 C13 C12 177.2(3)
C7 N2 C15 C16 78.3(3)
C1 N2 C15 C16 -145.2(3)
C7 N2 C15 C20 -99.3(3)
C1 N2 C15 C20 37.1(4)
C20 C15 C16 C17 1.1(4)
N2 C15 C16 C17 -176.5(2)
C20 C15 C16 C21 -176.6(3)
N2 C15 C16 C21 5.8(4)
C15 C16 C17 C18 -0.8(4)
C21 C16 C17 C18 176.9(3)
C16 C17 C18 C19 -0.2(5)
C17 C18 C19 C20 1.0(4)
C18 C19 C20 C15 -0.7(4)
C16 C15 C20 C19 -0.4(4)
N2 C15 C20 C19 177.2(2)
N2 C1 C1B N1B -165.5(3)
N1 C1 C1B N1B 16.1(5)
N2 C1 C1B N2B 12.6(4)
N1 C1 C1B N2B -165.8(3)
C1 C1B N1B C2B 173.3(3)
N2B C1B N1B C2B -5.1(3)
C1 C1B N1B C8B 31.6(4)
N2B C1B N1B C8B -146.8(2)
C1B N1B C2B C3B -175.5(3)
C8B N1B C2B C3B -31.1(4)
C1B N1B C2B C7B 5.8(3)
C8B N1B C2B C7B 150.2(2)
C7B C2B C3B C4B 1.5(4)
N1B C2B C3B C4B -177.0(3)
C2B C3B C4B C5B 1.3(4)
C3B C4B C5B C6B -2.1(5)
C4B C5B C6B C7B 0.2(4)
C5B C6B C7B C2B 2.6(4)
C5B C6B C7B N2B -177.9(3)
C3B C2B C7B C6B -3.5(4)
N1B C2B C7B C6B 175.3(2)
C3B C2B C7B N2B 176.9(2)
N1B C2B C7B N2B -4.3(3)
C6B C7B N2B C1B -178.5(3)
C2B C7B N2B C1B 1.1(3)
C6B C7B N2B C15B -38.2(4)
C2B C7B N2B C15B 141.4(2)
C1 C1B N2B C7B -175.9(3)
N1B C1B N2B C7B 2.5(3)
C1 C1B N2B C15B 45.6(4)
N1B C1B N2B C15B -136.0(2)
C2B N1B C8B C9B 79.8(3)
C1B N1B C8B C9B -142.1(3)
C2B N1B C8B C13B -96.9(3)
C1B N1B C8B C13B 41.2(4)
C13B C8B C9B C10B -0.1(4)
N1B C8B C9B C10B -176.8(2)
C13B C8B C9B C14B 179.9(3)
N1B C8B C9B C14B 3.2(4)
C8B C9B C10B C11B -0.4(4)
C14B C9B C10B C11B 179.7(3)
C9B C10B C11B C12B 0.7(5)
C10B C11B C12B C13B -0.6(5)
C11B C12B C13B C8B 0.2(5)
C9B C8B C13B C12B 0.2(4)
N1B C8B C13B C12B 176.9(3)
C7B N2B C15B C20B -100.6(3)
C1B N2B C15B C20B 33.8(4)
C7B N2B C15B C16B 76.6(3)
C1B N2B C15B C16B -149.0(3)
C20B C15B C16B C17B 2.7(4)
N2B C15B C16B C17B -174.5(2)
C20B C15B C16B C21B -175.0(3)
N2B C15B C16B C21B 7.8(4)
C15B C16B C17B C18B -1.8(4)
C21B C16B C17B C18B 176.0(3)
C16B C17B C18B C19B -0.9(5)
C17B C18B C19B C20B 2.6(4)
C18B C19B C20B C15B -1.7(4)
C16B C15B C20B C19B -1.0(4)
N2B C15B C20B C19B 176.2(3)
C28 C23 C24 C25 -0.8(5)
C22 C23 C24 C25 178.7(3)
C23 C24 C25 C26 0.4(5)
C24 C25 C26 C27 0.3(5)
C25 C26 C27 C28 -0.5(6)
C24 C23 C28 C27 0.6(5)
C22 C23 C28 C27 -178.9(4)
C26 C27 C28 C23 0.0(6)
C35 C30 C31 C32 -0.1(5)
C29 C30 C31 C32 179.8(4)
C30 C31 C32 C33 0.7(5)
C31 C32 C33 C34 -0.9(5)
C32 C33 C34 C35 0.6(5)
C33 C34 C35 C30 0.0(6)
C31 C30 C35 C34 -0.3(5)
C29 C30 C35 C34 179.9(4)
C42 C37 C38 C39 -2(4)
C36 C37 C38 C39 179.8(18)
C37 C38 C39 C40 2(3)
C38 C39 C40 C41 -1(3)
C39 C40 C41 C42 1(2)
C36 C37 C42 C41 -179.6(19)
C38 C37 C42 C41 3(4)
C40 C41 C42 C37 -2(3)
